data_4331698
loop_
_publ_author_name
'Li, Bin'
'Corbett, John D.'

_publ_section_title
;
 Syntheses, Structure, and Bonding of Rb14(Mg1-xInx)30. A
 Nonstoichiometric Phase with an Unusual Substitution in the Anion
 Framework
;
_journal_issue 1
_journal_name_full 'Inorganic Chemistry'
_journal_page_first 156
_journal_page_last 161
_journal_paper_doi 10.1021/ic0514290
_journal_volume 45
_journal_year 2006
_chemical_formula_sum 'In23.73 Mg6.27 Rb14'
_chemical_formula_weight 4073.68
_chemical_name_systematic
; 
 ? 
;
_space_group_IT_number 189
_symmetry_cell_setting hexagonal
_symmetry_space_group_name_Hall 'P -6 -2'
_symmetry_space_group_name_H-M 'P -6 2 m'
_atom_sites_solution_hydrogens geom
_atom_sites_solution_primary direct
_atom_sites_solution_secondary difmap
_audit_creation_method SHELXL-97
_cell_angle_alpha 90.00
_cell_angle_beta 90.00
_cell_angle_gamma 120.00
_cell_formula_units_Z 1
_cell_length_a 10.0652(14)
_cell_length_b 10.0652(14)
_cell_length_c 17.947(4)
_cell_measurement_temperature 293(2)
_cell_volume 1574.6(5)
_computing_structure_refinement 'SHELXL-97 (Sheldrick, 1997)'
_computing_structure_solution 'SHELXS-97 (Sheldrick, 1990)'
_diffrn_ambient_temperature 293(2)
_diffrn_measured_fraction_theta_full 0.991
_diffrn_measured_fraction_theta_max 0.991
_diffrn_measurement_device_type 'STOE IPDS'
_diffrn_radiation_monochromator graphite
_diffrn_radiation_source 'fine-focus sealed tube'
_diffrn_radiation_type MoK\a
_diffrn_radiation_wavelength 0.71073
_diffrn_reflns_av_R_equivalents 0.0151
_diffrn_reflns_av_sigmaI/netI 0.0223
_diffrn_reflns_limit_h_max 0
_diffrn_reflns_limit_h_min -11
_diffrn_reflns_limit_k_max 13
_diffrn_reflns_limit_k_min 0
_diffrn_reflns_limit_l_max 24
_diffrn_reflns_limit_l_min 0
_diffrn_reflns_number 1477
_diffrn_reflns_theta_full 29.23
_diffrn_reflns_theta_max 29.23
_diffrn_reflns_theta_min 2.27
_exptl_absorpt_coefficient_mu 19.308
_exptl_absorpt_correction_type numerical
_exptl_absorpt_process_details X-shape
_exptl_crystal_colour silver
_exptl_crystal_density_diffrn 4.296
_exptl_crystal_density_method 'not measured'
_exptl_crystal_description block
_exptl_crystal_F_000 1756
_exptl_crystal_size_max 0.23
_exptl_crystal_size_mid 0.20
_exptl_crystal_size_min 0.15
_refine_diff_density_max 1.574
_refine_diff_density_min -1.056
_refine_diff_density_rms 0.219
_refine_ls_abs_structure_details 'Flack H D (1983), Acta Cryst. A39, 876-881'
_refine_ls_abs_structure_Flack 0.0(4)
_refine_ls_extinction_coef 0.00069(7)
_refine_ls_extinction_expression Fc^*^=kFc[1+0.001xFc^2^\l^3^/sin(2\q)]^-1/4^
_refine_ls_extinction_method SHELXL
_refine_ls_goodness_of_fit_ref 0.963
_refine_ls_hydrogen_treatment mixed
_refine_ls_matrix_type full
_refine_ls_number_parameters 51
_refine_ls_number_reflns 923
_refine_ls_number_restraints 0
_refine_ls_restrained_S_all 0.963
_refine_ls_R_factor_all 0.0334
_refine_ls_R_factor_gt 0.0282
_refine_ls_shift/su_max 0.000
_refine_ls_shift/su_mean 0.000
_refine_ls_structure_factor_coef Fsqd
_refine_ls_weighting_details 'calc w=1/[\s^2^(Fo^2^)+(0.0098P)^2^+23.4956P] where P=(Fo^2^+2Fc^2^)/3'
_refine_ls_weighting_scheme calc
_refine_ls_wR_factor_gt 0.0537
_refine_ls_wR_factor_ref 0.0551
_reflns_number_gt 849
_reflns_number_total 923
_reflns_threshold_expression >2sigma(I)
_cod_data_source_file ic0514290sup1.cif
_cod_data_source_block 3"Rb14(Mg1-xInx)30,x=0.792"
_cod_depositor_comments
;
The following automatic conversions were performed:

'_symmetry_cell_setting' value 'Hexagonal' changed to 'hexagonal'
according to /home/saulius/struct/CIF-dictionaries/cif_core.dic
dictionary named 'cif_core.dic' version 2.4.2 from 2011-04-26.

Automatic conversion script
Id: cif_fix_values 1891 2012-01-12 08:04:46Z andrius 
;
_cod_original_cell_volume 1574.6(4)
_cod_original_sg_symbol_H-M P-62m
_cod_database_code 4331698

loop_
_symmetry_equiv_pos_as_xyz
'x, y, z'
'-y, x-y, z'
'-x+y, -x, z'
'x, y, -z'
'-y, x-y, -z'
'-x+y, -x, -z'
'y, x, -z'
'x-y, -y, -z'
'-x, -x+y, -z'
'y, x, z'
'x-y, -y, z'
'-x, -x+y, z'

loop_
_atom_site_label
_atom_site_type_symbol
_atom_site_fract_x
_atom_site_fract_y
_atom_site_fract_z
_atom_site_U_iso_or_equiv
_atom_site_adp_type
_atom_site_occupancy
_atom_site_symmetry_multiplicity
_atom_site_calc_flag
_atom_site_refinement_flags
In1 In 0.0000 0.0000 0.13918(9) 0.0280(4) Uani 1 6 d S
In2 In 0.78849(15) 0.0000 0.0000 0.0267(3) Uani 1 4 d S
In3 In 0.28145(11) 0.0000 0.08655(5) 0.0318(2) Uani 1 2 d S
In4 In 0.1754(4) 0.4775(4) 0.5000 0.0291(12) Uani 0.117(6) 2 d SP
Mg4 Mg 0.1754(4) 0.4775(4) 0.5000 0.0291(12) Uani 0.883(6) 2 d SP
In5 In 0.59217(10) 0.0000 0.40094(5) 0.0251(2) Uani 1 2 d S
In6 In 0.3333 0.6667 0.34856(6) 0.0260(3) Uani 1 3 d S
In7 In 0.83022(19) 0.0000 0.5000 0.0336(7) Uani 0.687(9) 4 d SP
Mg7 Mg 0.83022(19) 0.0000 0.5000 0.0336(7) Uani 0.313(9) 4 d SP
Rb1 Rb 0.60491(17) 0.0000 0.18807(8) 0.0439(4) Uani 1 2 d S
Rb2 Rb 0.6667 0.3333 0.0000 0.0461(7) Uani 1 6 d S
Rb3 Rb 0.25238(16) 0.0000 0.31332(7) 0.0331(3) Uani 1 2 d S

loop_
_atom_site_aniso_label
_atom_site_aniso_U_11
_atom_site_aniso_U_22
_atom_site_aniso_U_33
_atom_site_aniso_U_23
_atom_site_aniso_U_13
_atom_site_aniso_U_12
In1 0.0305(5) 0.0305(5) 0.0228(8) 0.000 0.000 0.0153(3)
In2 0.0287(6) 0.0229(7) 0.0266(6) 0.000 0.000 0.0114(4)
In3 0.0291(4) 0.0380(6) 0.0314(4) 0.000 -0.0067(4) 0.0190(3)
In4 0.0257(19) 0.032(2) 0.0277(16) 0.000 0.000 0.0133(17)
Mg4 0.0257(19) 0.032(2) 0.0277(16) 0.000 0.000 0.0133(17)
In5 0.0246(3) 0.0262(5) 0.0250(4) 0.000 -0.0014(3) 0.0131(2)
In6 0.0270(4) 0.0270(4) 0.0241(5) 0.000 0.000 0.01350(18)
In7 0.0243(8) 0.0419(14) 0.0405(11) 0.000 0.000 0.0209(7)
Mg7 0.0243(8) 0.0419(14) 0.0405(11) 0.000 0.000 0.0209(7)
Rb1 0.0406(6) 0.0680(12) 0.0322(7) 0.000 0.0003(6) 0.0340(6)
Rb2 0.0364(9) 0.0364(9) 0.0655(18) 0.000 0.000 0.0182(4)
Rb3 0.0357(6) 0.0327(8) 0.0299(6) 0.000 -0.0048(5) 0.0164(4)

loop_
_atom_type_symbol
_atom_type_description
_atom_type_scat_dispersion_real
_atom_type_scat_dispersion_imag
_atom_type_scat_source
Mg Mg 0.0486 0.0363 'International Tables Vol C Tables 4.2.6.8 and 6.1.1.4'
Rb Rb -0.9393 2.9676 'International Tables Vol C Tables 4.2.6.8 and 6.1.1.4'
In In -0.7276 1.3100 'International Tables Vol C Tables 4.2.6.8 and 6.1.1.4'

loop_
_geom_bond_atom_site_label_1
_geom_bond_atom_site_label_2
_geom_bond_distance
_geom_bond_site_symmetry_2
In1 In3 2.9862(13) 3
In1 In3 2.9862(13) .
In1 In3 2.9862(13) 2
In1 In2 3.2821(17) 1_455
In1 In2 3.2821(17) 2_545
In1 In2 3.2821(17) 3_665
In1 Rb3 4.0274(19) 2
In1 Rb3 4.0274(19) .
In1 Rb3 4.0274(19) 3
In1 Rb1 4.0723(19) 3_665
In1 Rb1 4.0723(18) 2_545
In1 Rb1 4.0723(18) 1_455
In2 In3 2.9899(9) 2_655
In2 In3 2.9899(9) 6_655
In2 In3 2.9899(9) 5_655
In2 In3 2.9899(9) 3_655
In2 In1 3.2821(17) 1_655
In2 In1 3.2821(17) 4_655
In2 Rb1 3.8480(18) 4
In2 Rb1 3.8480(18) .
In2 Rb2 4.1078(12) .
In2 Rb2 4.1078(12) 7_545
In3 In2 2.9899(9) 2_545
In3 In2 2.9899(9) 3_665
In3 In3 3.107(2) 4
In3 Rb1 3.731(2) .
In3 Rb2 3.9616(9) 7_545
In3 Rb2 3.9616(9) .
In3 Rb1 3.9866(15) 3_665
In3 Rb1 3.9866(15) 2_545
In3 Rb3 4.0803(18) .
In4 Mg4 3.057(7) 9_556
In4 In4 3.057(7) 9_556
In4 Mg4 3.062(6) 3_565
In4 In4 3.062(6) 3_565
In4 In4 3.062(6) 2_665
In4 Mg4 3.062(6) 2_665
In4 Mg7 3.070(4) 3_665
In4 In7 3.070(4) 3_665
In4 In5 3.106(3) 2
In4 In5 3.106(3) 5_556
In4 In6 3.242(2) 4_556
In4 In6 3.242(2) .
In5 In7 2.9835(19) .
In5 Mg4 3.106(3) 7_556
In5 In4 3.106(3) 7_556
In5 Mg4 3.106(3) 3
In5 In4 3.106(3) 3
In5 In6 3.1917(7) 1_545
In5 In6 3.1917(7) 10
In5 In4 3.281(3) 9_656
In5 Mg4 3.281(3) 9_656
In5 Mg4 3.281(3) 2_655
In5 In4 3.281(3) 2_655
In6 In5 3.1917(7) 1_565
In6 In5 3.1917(7) 2
In6 In5 3.1917(7) 3_665
In6 Mg4 3.242(2) 3_565
In6 In4 3.242(2) 3_565
In6 In4 3.242(2) 2_665
In6 Mg4 3.242(2) 2_665
In6 Rb3 3.8800(12) 1_565
In6 Rb3 3.8800(12) 2
In6 Rb3 3.8800(12) 3_665
In7 Mg7 2.960(3) 3_765
In7 In7 2.960(3) 3_765
In7 Mg7 2.960(3) 2_645
In7 In7 2.960(3) 2_645
In7 In5 2.9835(19) 4_556
In7 In4 3.070(4) 2_655
In7 Mg4 3.070(4) 2_655
In7 Mg4 3.070(4) 9_656
In7 In4 3.070(4) 9_656
In7 Rb3 4.0321(14) 5_656
In7 Rb3 4.0321(14) 3_655
Rb1 In3 3.9866(15) 3_655
Rb1 In3 3.9866(15) 2_655
Rb1 In1 4.0723(18) 1_655
Rb1 Rb3 4.1495(16) 2_655
Rb1 Rb3 4.1495(16) 3_655
Rb1 Rb3 4.200(2) .
Rb1 In6 4.2253(14) 10
Rb1 In6 4.2253(14) 1_545
Rb1 Rb2 4.5772(12) 7_545
Rb2 In3 3.9616(9) 2_655
Rb2 In3 3.9616(9) 5_655
Rb2 In3 3.9616(9) 4
Rb2 In3 3.9616(9) 3_665
Rb2 In3 3.9616(9) 6_665
Rb2 In2 4.1078(12) 2_655
Rb2 In2 4.1078(12) 3_665
Rb2 Rb1 4.5772(12) 4
Rb2 Rb1 4.5772(12) 2_655
Rb3 In6 3.8800(12) 1_545
Rb3 In6 3.8800(12) 10
Rb3 In5 3.9177(11) 3_665
Rb3 In5 3.9177(11) 2_545
Rb3 Mg4 3.934(2) 7_556
Rb3 In4 3.934(2) 7_556
Rb3 In4 3.934(2) 3
Rb3 Mg4 3.934(2) 3
Rb3 Mg7 4.0321(14) 3_665
Rb3 In7 4.0321(14) 3_665
